data_2016852
loop_
_publ_author_name
'Ravikumar, K.'
'Sridhar, B.'
'Krishnan, Harihara'
'Singh, A. N.'

_publ_section_title
;
 Halide salts of antimigraine agents eletriptan and naratriptan
;
_journal_coeditor_code DN3101
_journal_issue 12
_journal_name_full 'Acta Crystallographica Section C'
_journal_page_first o653
_journal_page_last o656
_journal_paper_doi 10.1107/S0108270108037621
_journal_volume 64
_journal_year 2008
_chemical_formula_iupac 'C22 H27 N2 O2 S + , Br - , H2 O'
_chemical_formula_moiety 'C22 H27 N2 O2 S + , Br - , H2 O'
_chemical_formula_sum 'C22 H29 Br N2 O3 S'
_chemical_formula_weight 481.44
_chemical_name_common
;
eletriptan hydrobromide monohydrate
;
_chemical_name_systematic
;
(1S,2R)-1-methyl-2-{5-[2-(phenylsulfonyl)ethyl]-1<i>H</i>-indol-3-
ylmethyl}pyrrolidinium bromide monohydrate
;
_space_group_IT_number 19
_symmetry_cell_setting orthorhombic
_symmetry_space_group_name_Hall 'P 2ac 2ab'
_symmetry_space_group_name_H-M 'P 21 21 21'
_atom_sites_solution_hydrogens geom
_atom_sites_solution_primary direct
_atom_sites_solution_secondary difmap
_audit_creation_method SHELXL97
_cell_angle_alpha 90.00
_cell_angle_beta 90.00
_cell_angle_gamma 90.00
_cell_formula_units_Z 4
_cell_length_a 9.4019(6)
_cell_length_b 13.4089(8)
_cell_length_c 18.0173(11)
_cell_measurement_reflns_used 6588
_cell_measurement_temperature 294(2)
_cell_measurement_theta_max 27.13
_cell_measurement_theta_min 2.44
_cell_volume 2271.4(2)
_computing_cell_refinement 'SAINT (Bruker, 2001)'
_computing_data_collection 'SMART (Bruker, 2001)'
_computing_data_reduction 'SAINT (Bruker, 2001)'
_computing_molecular_graphics
;
DIAMOND (Brandenburg & Putz, 2005) and PLATON (Spek, 2003)
;
_computing_publication_material 'SHELXL97 (Sheldrick, 2008)'
_computing_structure_refinement 'SHELXL97 (Sheldrick, 2008)'
_computing_structure_solution 'SHELXS97 (Sheldrick, 2008)'
_diffrn_ambient_temperature 294(2)
_diffrn_measured_fraction_theta_full 1.000
_diffrn_measured_fraction_theta_max 1.000
_diffrn_measurement_device 'Bruker SMART APEX CCD area-detector'
_diffrn_measurement_device_type 'Bruker SMART APEX CCD area-detector'
_diffrn_measurement_method \w
_diffrn_radiation_monochromator graphite
_diffrn_radiation_source 'fine-focus sealed tube'
_diffrn_radiation_type MoK\a
_diffrn_radiation_wavelength 0.71073
_diffrn_reflns_av_R_equivalents 0.0655
_diffrn_reflns_av_sigmaI/netI 0.0315
_diffrn_reflns_limit_h_max 11
_diffrn_reflns_limit_h_min -11
_diffrn_reflns_limit_k_max 15
_diffrn_reflns_limit_k_min -15
_diffrn_reflns_limit_l_max 21
_diffrn_reflns_limit_l_min -21
_diffrn_reflns_number 21861
_diffrn_reflns_theta_full 25.00
_diffrn_reflns_theta_max 25.00
_diffrn_reflns_theta_min 1.89
_diffrn_standards_number 0
_exptl_absorpt_coefficient_mu 1.927
_exptl_absorpt_correction_T_max 0.86
_exptl_absorpt_correction_T_min 0.75
_exptl_absorpt_correction_type multi-scan
_exptl_absorpt_process_details '(SADABS; Bruker, 2001)'
_exptl_crystal_colour colourless
_exptl_crystal_density_diffrn 1.408
_exptl_crystal_density_method 'not measured'
_exptl_crystal_description block
_exptl_crystal_F_000 1000
_exptl_crystal_size_max 0.16
_exptl_crystal_size_mid 0.12
_exptl_crystal_size_min 0.07
_refine_diff_density_max 0.362
_refine_diff_density_min -0.252
_refine_ls_abs_structure_details 'Flack & Bernardinelli (2000), with how many Friedel pairs?'
_refine_ls_abs_structure_Flack -0.007(5)
_refine_ls_extinction_method none
_refine_ls_goodness_of_fit_ref 1.060
_refine_ls_hydrogen_treatment mixed
_refine_ls_matrix_type full
_refine_ls_number_parameters 279
_refine_ls_number_reflns 3984
_refine_ls_number_restraints 0
_refine_ls_restrained_S_all 1.060
_refine_ls_R_factor_all 0.0252
_refine_ls_R_factor_gt 0.0236
_refine_ls_shift/su_max 0.001
_refine_ls_shift/su_mean 0.000
_refine_ls_structure_factor_coef Fsqd
_refine_ls_weighting_details 'calc w = 1/[\s^2^(Fo^2^)+(0.0416P)^2^] where P=(Fo^2^+2Fc^2^)/3'
_refine_ls_weighting_scheme calc
_refine_ls_wR_factor_gt 0.0656
_refine_ls_wR_factor_ref 0.0663
_reflns_number_gt 3761
_reflns_number_total 3984
_reflns_threshold_expression I>2\s(I)
_cod_data_source_file dn3101.cif
_cod_data_source_block I
_cod_database_code 2016852
_cod_database_fobs_code 2016852

loop_
_symmetry_equiv_pos_as_xyz
'x, y, z'
'-x+1/2, -y, z+1/2'
'-x, y+1/2, -z+1/2'
'x+1/2, -y+1/2, -z'

loop_
_atom_site_type_symbol
_atom_site_label
_atom_site_fract_x
_atom_site_fract_y
_atom_site_fract_z
_atom_site_U_iso_or_equiv
_atom_site_adp_type
_atom_site_calc_flag
_atom_site_refinement_flags
_atom_site_occupancy
C C1 0.7115(3) 0.75178(16) 0.51628(11) 0.0462(5) Uani d . 1
H H1 0.7705 0.8022 0.5339 0.055 Uiso calc R 1
C C2 0.6300(2) 0.69147(14) 0.55980(11) 0.0397(4) Uani d . 1
C C3 0.5553(2) 0.62645(13) 0.50994(11) 0.0371(4) Uani d . 1
C C4 0.4560(2) 0.54997(14) 0.52014(11) 0.0388(4) Uani d . 1
H H4 0.4281 0.5317 0.5678 0.047 Uiso calc R 1
C C5 0.3992(2) 0.50151(14) 0.45886(12) 0.0422(5) Uani d . 1
C C6 0.4469(3) 0.52790(16) 0.38693(12) 0.0494(5) Uani d . 1
H H6 0.4099 0.4944 0.3461 0.059 Uiso calc R 1
C C7 0.5461(3) 0.60153(16) 0.37568(11) 0.0485(5) Uani d . 1
H H7 0.5768 0.6177 0.3281 0.058 Uiso calc R 1
C C8 0.5993(2) 0.65118(14) 0.43741(11) 0.0407(4) Uani d . 1
C C9 0.6250(3) 0.68641(15) 0.64310(12) 0.0474(5) Uani d . 1
H H9A 0.6859 0.6325 0.6599 0.057 Uiso calc R 1
H H9B 0.5286 0.6713 0.6586 0.057 Uiso calc R 1
C C10 0.6721(3) 0.78258(17) 0.67974(12) 0.0517(5) Uani d . 1
H H10 0.7591 0.8059 0.6552 0.062 Uiso calc R 1
C C11 0.5627(4) 0.8667(2) 0.67850(17) 0.0783(8) Uani d . 1
H H11A 0.4752 0.8446 0.6553 0.094 Uiso calc R 1
H H11B 0.5991 0.9237 0.6513 0.094 Uiso calc R 1
C C12 0.5369(4) 0.8941(2) 0.75973(16) 0.0841(10) Uani d . 1
H H12A 0.5234 0.9654 0.7653 0.101 Uiso calc R 1
H H12B 0.4538 0.8599 0.7789 0.101 Uiso calc R 1
C C13 0.6687(4) 0.8604(2) 0.79898(15) 0.0791(9) Uani d . 1
H H13A 0.7447 0.9087 0.7934 0.095 Uiso calc R 1
H H13B 0.6508 0.8497 0.8514 0.095 Uiso calc R 1
C C14 0.8507(3) 0.7292(3) 0.77544(17) 0.0925(11) Uani d . 1
H H14A 0.9182 0.7751 0.7547 0.139 Uiso calc R 1
H H14B 0.8625 0.6649 0.7528 0.139 Uiso calc R 1
H H14C 0.8660 0.7237 0.8280 0.139 Uiso calc R 1
C C15 0.2883(2) 0.42176(14) 0.46794(13) 0.0458(5) Uani d . 1
H H15A 0.2054 0.4386 0.4385 0.055 Uiso calc R 1
H H15B 0.2594 0.4183 0.5196 0.055 Uiso calc R 1
C C16 0.3456(2) 0.32015(14) 0.44345(12) 0.0412(4) Uani d . 1
H H16A 0.4385 0.3094 0.4655 0.049 Uiso calc R 1
H H16B 0.3568 0.3197 0.3899 0.049 Uiso calc R 1
C C17 0.3211(2) 0.11320(15) 0.44297(11) 0.0410(4) Uani d . 1
C C18 0.3585(3) 0.04389(17) 0.49625(14) 0.0547(6) Uani d . 1
H H18 0.3348 0.0535 0.5459 0.066 Uiso calc R 1
C C19 0.4327(3) -0.04101(18) 0.47362(17) 0.0679(7) Uani d . 1
H H19 0.4575 -0.0895 0.5082 0.081 Uiso calc R 1
C C20 0.4691(3) -0.05295(17) 0.40044(17) 0.0701(8) Uani d . 1
H H20 0.5200 -0.1091 0.3859 0.084 Uiso calc R 1
C C21 0.4316(3) 0.01650(19) 0.34864(16) 0.0683(7) Uani d . 1
H H21 0.4578 0.0072 0.2993 0.082 Uiso calc R 1
C C22 0.3556(3) 0.09999(16) 0.36842(13) 0.0542(6) Uani d . 1
H H22 0.3280 0.1465 0.3329 0.065 Uiso calc R 1
N N1 0.6947(2) 0.72792(14) 0.44290(10) 0.0482(5) Uani d . 1
H H1N 0.720(2) 0.7617(15) 0.4086(12) 0.039(6) Uiso d . 1
N N2 0.7039(2) 0.76611(17) 0.76130(11) 0.0543(5) Uani d . 1
H H2N 0.644(3) 0.7245(19) 0.7712(14) 0.049(7) Uiso d . 1
S S1 0.23056(6) 0.22216(3) 0.46994(3) 0.04000(12) Uani d . 1
O O1 0.10076(16) 0.22946(11) 0.42758(9) 0.0522(4) Uani d . 1
O O2 0.2173(2) 0.22161(12) 0.54933(8) 0.0598(4) Uani d . 1
Br Br1 0.73101(3) 0.83875(2) 0.269612(12) 0.06036(10) Uani d . 1
O O1W 0.5203(2) 0.63364(14) 0.82638(13) 0.0600(5) Uani d . 1
H H1W 0.454(4) 0.639(2) 0.8011(19) 0.083(12) Uiso d . 1
H H2W 0.494(4) 0.663(2) 0.861(2) 0.087(12) Uiso d . 1

loop_
_atom_site_aniso_label
_atom_site_aniso_U_11
_atom_site_aniso_U_22
_atom_site_aniso_U_33
_atom_site_aniso_U_12
_atom_site_aniso_U_13
_atom_site_aniso_U_23
C1 0.0510(12) 0.0479(11) 0.0396(11) -0.0102(9) 0.0005(10) 0.0010(9)
C2 0.0429(11) 0.0422(10) 0.0340(10) -0.0021(8) 0.0005(9) -0.0001(8)
C3 0.0396(10) 0.0357(9) 0.0360(10) 0.0029(8) -0.0004(8) 0.0025(8)
C4 0.0429(11) 0.0393(10) 0.0341(10) 0.0017(8) 0.0015(9) 0.0017(8)
C5 0.0433(11) 0.0385(10) 0.0449(12) 0.0034(9) -0.0030(9) -0.0010(9)
C6 0.0593(14) 0.0495(11) 0.0393(12) -0.0004(10) -0.0092(10) -0.0060(9)
C7 0.0612(13) 0.0518(12) 0.0326(11) 0.0027(11) 0.0004(10) 0.0028(9)
C8 0.0452(11) 0.0403(10) 0.0367(11) 0.0021(9) 0.0012(8) 0.0035(9)
C9 0.0501(12) 0.0531(12) 0.0390(11) -0.0088(10) 0.0014(9) 0.0012(9)
C10 0.0583(13) 0.0647(13) 0.0322(11) -0.0175(12) 0.0021(10) -0.0017(10)
C11 0.109(2) 0.0614(15) 0.0644(17) 0.0016(16) -0.0042(17) -0.0035(13)
C12 0.128(3) 0.0530(14) 0.0713(19) 0.0089(16) 0.027(2) -0.0010(14)
C13 0.122(3) 0.0697(16) 0.0460(14) -0.0244(17) 0.0039(16) -0.0135(12)
C14 0.0512(16) 0.176(3) 0.0505(16) -0.0029(19) -0.0087(13) -0.0027(19)
C15 0.0409(11) 0.0454(11) 0.0511(12) -0.0010(9) -0.0010(10) -0.0061(9)
C16 0.0353(10) 0.0434(11) 0.0448(12) -0.0026(9) -0.0006(8) 0.0007(8)
C17 0.0393(11) 0.0423(10) 0.0415(11) -0.0041(8) 0.0011(9) 0.0005(9)
C18 0.0608(15) 0.0509(12) 0.0524(14) -0.0057(11) -0.0078(12) 0.0055(10)
C19 0.0728(17) 0.0473(13) 0.083(2) 0.0039(12) -0.0138(15) 0.0120(13)
C20 0.0679(17) 0.0519(14) 0.090(2) 0.0083(12) 0.0085(15) -0.0053(14)
C21 0.0816(19) 0.0587(14) 0.0645(17) 0.0029(14) 0.0239(15) -0.0061(13)
C22 0.0683(15) 0.0461(12) 0.0481(13) 0.0009(12) 0.0077(12) 0.0029(10)
N1 0.0569(12) 0.0495(10) 0.0383(10) -0.0093(9) 0.0045(8) 0.0079(8)
N2 0.0526(11) 0.0731(13) 0.0371(10) -0.0191(10) 0.0035(9) -0.0035(9)
S1 0.0387(3) 0.0444(2) 0.0369(2) -0.0026(2) 0.0023(2) 0.00044(19)
O1 0.0362(8) 0.0609(9) 0.0597(9) -0.0026(7) -0.0047(7) 0.0012(7)
O2 0.0786(12) 0.0636(9) 0.0373(8) -0.0024(9) 0.0105(8) -0.0009(7)
Br1 0.05458(15) 0.08405(18) 0.04246(13) 0.00331(12) 0.00418(10) 0.00765(10)
O1W 0.0602(12) 0.0659(11) 0.0538(11) -0.0052(9) -0.0015(10) -0.0001(9)

loop_
_geom_angle_atom_site_label_1
_geom_angle_atom_site_label_2
_geom_angle_atom_site_label_3
_geom_angle
_geom_angle_publ_flag
C2 C1 N1 110.60(19) ?
C2 C1 H1 124.7 ?
N1 C1 H1 124.7 ?
C1 C2 C3 106.01(18) ?
C1 C2 C9 128.25(19) ?
C3 C2 C9 125.59(18) ?
C4 C3 C8 119.34(18) ?
C4 C3 C2 133.61(19) ?
C8 C3 C2 107.06(17) ?
C5 C4 C3 119.7(2) ?
C5 C4 H4 120.2 ?
C3 C4 H4 120.2 ?
C4 C5 C6 119.3(2) ?
C4 C5 C15 120.9(2) ?
C6 C5 C15 119.81(19) ?
C7 C6 C5 122.0(2) ?
C7 C6 H6 119.0 ?
C5 C6 H6 119.0 ?
C6 C7 C8 118.1(2) ?
C6 C7 H7 121.0 ?
C8 C7 H7 121.0 ?
N1 C8 C7 130.84(19) ?
N1 C8 C3 107.58(17) ?
C7 C8 C3 121.58(19) ?
C2 C9 C10 112.80(17) ?
C2 C9 H9A 109.0 ?
C10 C9 H9A 109.0 ?
C2 C9 H9B 109.0 ?
C10 C9 H9B 109.0 ?
H9A C9 H9B 107.8 ?
C9 C10 N2 110.86(18) ?
C9 C10 C11 115.2(2) ?
N2 C10 C11 104.73(19) ?
C9 C10 H10 108.6 ?
N2 C10 H10 108.6 ?
C11 C10 H10 108.6 ?
C10 C11 C12 105.7(2) ?
C10 C11 H11A 110.6 ?
C12 C11 H11A 110.6 ?
C10 C11 H11B 110.6 ?
C12 C11 H11B 110.6 ?
H11A C11 H11B 108.7 ?
C13 C12 C11 104.4(3) ?
C13 C12 H12A 110.9 ?
C11 C12 H12A 110.9 ?
C13 C12 H12B 110.9 ?
C11 C12 H12B 110.9 ?
H12A C12 H12B 108.9 ?
N2 C13 C12 103.1(2) ?
N2 C13 H13A 111.1 ?
C12 C13 H13A 111.1 ?
N2 C13 H13B 111.1 ?
C12 C13 H13B 111.1 ?
H13A C13 H13B 109.1 ?
N2 C14 H14A 109.5 ?
N2 C14 H14B 109.5 ?
H14A C14 H14B 109.5 ?
N2 C14 H14C 109.5 ?
H14A C14 H14C 109.5 ?
H14B C14 H14C 109.5 ?
C5 C15 C16 110.99(17) ?
C5 C15 H15A 109.4 ?
C16 C15 H15A 109.4 ?
C5 C15 H15B 109.4 ?
C16 C15 H15B 109.4 ?
H15A C15 H15B 108.0 ?
C15 C16 S1 111.65(14) ?
C15 C16 H16A 109.3 ?
S1 C16 H16A 109.3 ?
C15 C16 H16B 109.3 ?
S1 C16 H16B 109.3 ?
H16A C16 H16B 108.0 ?
C18 C17 C22 121.7(2) ?
C18 C17 S1 119.31(18) ?
C22 C17 S1 118.98(16) ?
C17 C18 C19 118.2(2) ?
C17 C18 H18 120.9 ?
C19 C18 H18 120.9 ?
C20 C19 C18 120.0(2) ?
C20 C19 H19 120.0 ?
C18 C19 H19 120.0 ?
C21 C20 C19 120.9(2) ?
C21 C20 H20 119.6 ?
C19 C20 H20 119.6 ?
C20 C21 C22 120.8(2) ?
C20 C21 H21 119.6 ?
C22 C21 H21 119.6 ?
C21 C22 C17 118.3(2) ?
C21 C22 H22 120.8 ?
C17 C22 H22 120.8 ?
C8 N1 C1 108.75(17) ?
C8 N1 H1N 124.4(16) ?
C1 N1 H1N 125.2(15) ?
C13 N2 C14 114.5(3) y
C13 N2 C10 106.1(2) y
C14 N2 C10 113.4(2) y
C13 N2 H2N 109.6(17) ?
C14 N2 H2N 112.0(17) ?
C10 N2 H2N 100.2(18) ?
O2 S1 O1 116.99(11) ?
O2 S1 C17 108.23(10) ?
O1 S1 C17 108.64(10) ?
O2 S1 C16 109.02(10) ?
O1 S1 C16 108.92(10) ?
C17 S1 C16 104.28(9) y
H1W O1W H2W 99(3) ?

loop_
_geom_bond_atom_site_label_1
_geom_bond_atom_site_label_2
_geom_bond_distance
_geom_bond_publ_flag
C1 C2 1.362(3) ?
C1 N1 1.369(3) y
C1 H1 0.9300 ?
C2 C3 1.436(3) ?
C2 C9 1.503(3) ?
C3 C4 1.399(3) ?
C3 C8 1.410(3) ?
C4 C5 1.388(3) ?
C4 H4 0.9300 ?
C5 C6 1.416(3) ?
C5 C15 1.503(3) ?
C6 C7 1.373(3) ?
C6 H6 0.9300 ?
C7 C8 1.389(3) ?
C7 H7 0.9300 ?
C8 N1 1.369(3) ?
C9 C10 1.515(3) ?
C9 H9A 0.9700 ?
C9 H9B 0.9700 ?
C10 N2 1.516(3) y
C10 C11 1.527(4) ?
C10 H10 0.9800 ?
C11 C12 1.528(4) ?
C11 H11A 0.9700 ?
C11 H11B 0.9700 ?
C12 C13 1.496(5) ?
C12 H12A 0.9700 ?
C12 H12B 0.9700 ?
C13 N2 1.473(3) y
C13 H13A 0.9700 ?
C13 H13B 0.9700 ?
C14 N2 1.488(4) ?
C14 H14A 0.9600 ?
C14 H14B 0.9600 ?
C14 H14C 0.9600 ?
C15 C16 1.530(3) ?
C15 H15A 0.9700 ?
C15 H15B 0.9700 ?
C16 S1 1.7674(19) ?
C16 H16A 0.9700 ?
C16 H16B 0.9700 ?
C17 C18 1.381(3) ?
C17 C22 1.393(3) ?
C17 S1 1.759(2) y
C18 C19 1.396(4) ?
C18 H18 0.9300 ?
C19 C20 1.372(4) ?
C19 H19 0.9300 ?
C20 C21 1.365(4) ?
C20 H20 0.9300 ?
C21 C22 1.375(3) ?
C21 H21 0.9300 ?
C22 H22 0.9300 ?
N1 H1N 0.80(2) ?
N2 H2N 0.81(3) ?
S1 O2 1.4358(15) ?
S1 O1 1.4427(16) ?
O1W H1W 0.78(4) ?
O1W H2W 0.78(4) ?

loop_
_geom_hbond_atom_site_label_D
_geom_hbond_atom_site_label_H
_geom_hbond_atom_site_label_A
_geom_hbond_site_symmetry_A
_geom_hbond_distance_DH
_geom_hbond_distance_HA
_geom_hbond_distance_DA
_geom_hbond_angle_DHA
N1 H1N Br1 . 0.80(2) 2.71(2) 3.4747(19) 159(2)
N2 H2N O1W . 0.81(3) 1.96(3) 2.740(3) 162(2)
O1W H1W Br1 4_466 0.78(4) 2.47(4) 3.244(2) 175(3)
O1W H2W O1 2_565 0.78(4) 2.08(4) 2.827(3) 162(3)

loop_
_geom_torsion_atom_site_label_1
_geom_torsion_atom_site_label_2
_geom_torsion_atom_site_label_3
_geom_torsion_atom_site_label_4
_geom_torsion
N1 C1 C2 C3 -1.0(3)
N1 C1 C2 C9 174.7(2)
C1 C2 C3 C4 -179.2(2)
C9 C2 C3 C4 5.0(4)
C1 C2 C3 C8 1.0(2)
C9 C2 C3 C8 -174.9(2)
C8 C3 C4 C5 -1.8(3)
C2 C3 C4 C5 178.3(2)
C3 C4 C5 C6 2.3(3)
C3 C4 C5 C15 -177.66(18)
C4 C5 C6 C7 -1.2(3)
C15 C5 C6 C7 178.8(2)
C5 C6 C7 C8 -0.4(3)
C6 C7 C8 N1 -178.3(2)
C6 C7 C8 C3 1.0(3)
C4 C3 C8 N1 179.53(18)
C2 C3 C8 N1 -0.6(2)
C4 C3 C8 C7 0.2(3)
C2 C3 C8 C7 -179.97(19)
C1 C2 C9 C10 24.5(3)
C3 C2 C9 C10 -160.6(2)
C2 C9 C10 N2 -164.60(19)
C2 C9 C10 C11 76.7(3)
C9 C10 C11 C12 121.9(3)
N2 C10 C11 C12 -0.2(3)
C10 C11 C12 C13 23.6(3)
C11 C12 C13 N2 -38.4(3)
C4 C5 C15 C16 -114.1(2)
C6 C5 C15 C16 65.9(3)
C5 C15 C16 S1 168.71(15)
C22 C17 C18 C19 0.0(3)
S1 C17 C18 C19 -178.76(19)
C17 C18 C19 C20 1.3(4)
C18 C19 C20 C21 -1.1(4)
C19 C20 C21 C22 -0.4(5)
C20 C21 C22 C17 1.7(4)
C18 C17 C22 C21 -1.5(4)
S1 C17 C22 C21 177.3(2)
C7 C8 N1 C1 179.3(2)
C3 C8 N1 C1 0.0(2)
C2 C1 N1 C8 0.6(3)
C12 C13 N2 C14 164.8(2)
C12 C13 N2 C10 38.9(3)
C9 C10 N2 C13 -148.7(2)
C11 C10 N2 C13 -23.9(3)
C9 C10 N2 C14 84.7(3)
C11 C10 N2 C14 -150.4(3)
C18 C17 S1 O2 3.2(2)
C22 C17 S1 O2 -175.67(18)
C18 C17 S1 O1 -124.82(18)
C22 C17 S1 O1 56.3(2)
C18 C17 S1 C16 119.14(19)
C22 C17 S1 C16 -59.7(2)
C15 C16 S1 O2 -60.44(18)
C15 C16 S1 O1 68.29(17)
C15 C16 S1 C17 -175.86(15)

loop_
_cod_related_entry_id
_cod_related_entry_database
_cod_related_entry_code
1 ChemSpider 8067035
